data_1513155
loop_
_publ_author_name
'Schmidt, Christian D.'
'Kaschel, Johannes'
'Schneider, Tobias F.'
'Kratzert, Daniel'
'Stalke, Dietmar'
'Werz, Daniel B.'

_publ_section_title
;
 Donor-Substituted Nitrocyclopropanes: Immediate Ring-Enlargement to
 Cyclic Nitronates
;
_journal_issue 23
_journal_name_full 'Organic Letters'
_journal_page_first 6098
_journal_paper_doi 10.1021/ol402990j
_journal_volume 15
_journal_year 2013
_chemical_formula_moiety 'C8 H11 N O5'
_chemical_formula_sum 'C8 H11 N O5'
_chemical_formula_weight 201.18
_chemical_name_systematic
;
 ?
;
_space_group_crystal_system monoclinic
_space_group_IT_number 14
_space_group_name_Hall '-P 2ybc'
_space_group_name_H-M_alt 'P 1 21/c 1'
_symmetry_space_group_name_Hall '-P 2ybc'
_symmetry_space_group_name_H-M 'P 1 21/c 1'
_atom_sites_solution_hydrogens geom
_audit_creation_method SHELXL-2013
_cell_angle_alpha 90
_cell_angle_beta 93.918(4)
_cell_angle_gamma 90
_cell_formula_units_Z 4
_cell_length_a 7.8071(18)
_cell_length_b 17.361(5)
_cell_length_c 6.722(2)
_cell_measurement_reflns_used 5076
_cell_measurement_temperature 100(2)
_cell_measurement_theta_max 28.257
_cell_measurement_theta_min 2.346
_cell_volume 909.0(4)
_computing_cell_refinement 'SAINT V7.68A'
_computing_data_collection 'APEX2 v2009.11'
_computing_data_reduction 'SAINT V7.68A'
_computing_molecular_graphics 'XP in SHELXTL Version 2009/11'
_computing_publication_material 'XP in SHELXTL Version 2009/11'
_computing_structure_refinement 'SHELXL-2013 (Sheldrick, 2013)'
_computing_structure_solution 'SHELXS-97 (Sheldrick, 2008)'
_diffrn_ambient_temperature 100(2)
_diffrn_measured_fraction_theta_full 0.997
_diffrn_measured_fraction_theta_max 0.996
_diffrn_measurement_device_type 'Bruker Smart Apex II with D8-Goniometer'
_diffrn_measurement_method 'omega scans'
_diffrn_radiation_monochromator 'INCOATEC mirrors'
_diffrn_radiation_source 'INCOATEC Mo Microsource'
_diffrn_radiation_type MoK\a
_diffrn_radiation_wavelength 0.71073
_diffrn_reflns_av_R_equivalents 0.0423
_diffrn_reflns_av_unetI/netI 0.0272
_diffrn_reflns_Laue_measured_fraction_full 0.997
_diffrn_reflns_Laue_measured_fraction_max 0.996
_diffrn_reflns_limit_h_max 10
_diffrn_reflns_limit_h_min -10
_diffrn_reflns_limit_k_max 23
_diffrn_reflns_limit_k_min -23
_diffrn_reflns_limit_l_max 8
_diffrn_reflns_limit_l_min -8
_diffrn_reflns_number 15333
_diffrn_reflns_point_group_measured_fraction_full 0.997
_diffrn_reflns_point_group_measured_fraction_max 0.996
_diffrn_reflns_theta_full 25.242
_diffrn_reflns_theta_max 28.377
_diffrn_reflns_theta_min 2.346
_exptl_absorpt_coefficient_mu 0.124
_exptl_absorpt_correction_T_max 0.7457
_exptl_absorpt_correction_T_min 0.6343
_exptl_absorpt_correction_type multi-scan
_exptl_absorpt_process_details 'SADABS-2008/2 Sheldrick G&#x00C3;&#x00B6;ttingen'
_exptl_crystal_colour colourless
_exptl_crystal_density_diffrn 1.470
_exptl_crystal_description plate
_exptl_crystal_F_000 424
_exptl_crystal_size_max 0.100
_exptl_crystal_size_mid 0.050
_exptl_crystal_size_min 0.010
_refine_diff_density_max 0.314
_refine_diff_density_min -0.186
_refine_diff_density_rms 0.046
_refine_ls_extinction_method none
_refine_ls_goodness_of_fit_ref 1.098
_refine_ls_hydrogen_treatment constr
_refine_ls_matrix_type full
_refine_ls_number_parameters 218
_refine_ls_number_reflns 2268
_refine_ls_number_restraints 704
_refine_ls_restrained_S_all 0.959
_refine_ls_R_factor_all 0.0497
_refine_ls_R_factor_gt 0.0433
_refine_ls_shift/su_max 0.000
_refine_ls_shift/su_mean 0.000
_refine_ls_structure_factor_coef Fsqd
_refine_ls_weighting_details 'w=1/[\s^2^(Fo^2^)+(0.0363P)^2^+0.6300P] where P=(Fo^2^+2Fc^2^)/3'
_refine_ls_weighting_scheme calc
_refine_ls_wR_factor_gt 0.1077
_refine_ls_wR_factor_ref 0.1109
_reflns_Friedel_coverage 0.000
_reflns_number_gt 1995
_reflns_number_total 2268
_reflns_threshold_expression 'I > 2\s(I)'
_cod_data_source_file ol402990j_si_002.cif
_cod_data_source_block DK_JKC17
_cod_database_code 1513155
_shelx_space_group_comment
;
The symmetry employed for this shelxl refinement is uniquely defined
by the following loop, which should always be used as a source of
symmetry information in preference to the above space-group names.
They are only intended as comments.
;
_shelx_estimated_absorpt_t_min 0.988
_shelx_estimated_absorpt_t_max 0.999
_shelxl_version_number 2013-4

loop_
_space_group_symop_operation_xyz
'x, y, z'
'-x, y+1/2, -z+1/2'
'-x, -y, -z'
'x, -y-1/2, z-1/2'

loop_
_atom_site_label
_atom_site_type_symbol
_atom_site_fract_x
_atom_site_fract_y
_atom_site_fract_z
_atom_site_U_iso_or_equiv
_atom_site_adp_type
_atom_site_occupancy
_atom_site_site_symmetry_order
_atom_site_calc_flag
_atom_site_refinement_flags_posn
_atom_site_refinement_flags_adp
_atom_site_refinement_flags_occupancy
_atom_site_disorder_assembly
_atom_site_disorder_group
C1 C 0.7583(2) 0.33192(9) 0.8118(3) 0.0235(3) Uani 0.949(2) 1 d D U P A 1
H1 H 0.7815 0.3024 0.9386 0.028 Uiso 0.949(2) 1 calc R U P A 1
O1 O 0.58159(15) 0.32094(6) 0.7341(2) 0.0270(3) Uani 0.949(2) 1 d D U P A 1
O2 O 0.87127(18) 0.31010(7) 0.6718(2) 0.0285(3) Uani 0.949(2) 1 d D U P A 1
C2 C 0.9206(2) 0.37796(11) 0.5644(3) 0.0295(4) Uani 0.949(2) 1 d D U P A 1
H2A H 0.8352 0.3896 0.4529 0.035 Uiso 0.949(2) 1 calc R U P A 1
H2B H 1.0344 0.3708 0.5106 0.035 Uiso 0.949(2) 1 calc R U P A 1
C3 C 0.9264(2) 0.44170(10) 0.7186(3) 0.0285(4) Uani 0.949(2) 1 d D U P A 1
H3A H 0.9052 0.4926 0.6553 0.034 Uiso 0.949(2) 1 calc R U P A 1
H3B H 1.0384 0.4428 0.7970 0.034 Uiso 0.949(2) 1 calc R U P A 1
C4 C 0.7805(2) 0.41947(9) 0.8496(3) 0.0215(3) Uani 0.949(2) 1 d D U P A 1
H4 H 0.8091 0.4314 0.9936 0.026 Uiso 0.949(2) 1 calc R U P A 1
C5 C 0.60901(19) 0.45036(9) 0.7774(3) 0.0195(3) Uani 0.949(2) 1 d D U P A 1
N1 N 0.50350(19) 0.39567(8) 0.7121(2) 0.0218(4) Uani 0.949(2) 1 d D U P A 1
O3 O 0.35437(16) 0.39541(9) 0.6402(3) 0.0285(3) Uani 0.949(2) 1 d D U P A 1
C6 C 0.5509(2) 0.53088(10) 0.7716(3) 0.0220(3) Uani 0.949(2) 1 d D U P A 1
O4 O 0.40797(16) 0.55320(8) 0.7157(2) 0.0281(3) Uani 0.949(2) 1 d D U P A 1
O5 O 0.67961(18) 0.57674(7) 0.8419(2) 0.0226(3) Uani 0.949(2) 1 d D U P A 1
C7 C 0.6414(3) 0.65924(10) 0.8369(5) 0.0254(5) Uani 0.949(2) 1 d D U P A 1
H7A H 0.5417 0.6704 0.9157 0.030 Uiso 0.949(2) 1 calc R U P A 1
H7B H 0.6138 0.6764 0.6979 0.030 Uiso 0.949(2) 1 calc R U P A 1
C8 C 0.7977(3) 0.70015(15) 0.9241(5) 0.0305(6) Uani 0.949(2) 1 d D U P A 1
H8A H 0.8231 0.6830 1.0619 0.046 Uiso 0.949(2) 1 calc R U P A 1
H8B H 0.7770 0.7558 0.9223 0.046 Uiso 0.949(2) 1 calc R U P A 1
H8C H 0.8955 0.6884 0.8453 0.046 Uiso 0.949(2) 1 calc R U P A 1
C1' C 0.7421(19) 0.3509(9) 0.590(3) 0.024(4) Uani 0.051(2) 1 d D U P A 2
H1' H 0.7858 0.3434 0.4547 0.029 Uiso 0.051(2) 1 calc R U P A 2
O1' O 0.5572(18) 0.3395(8) 0.585(3) 0.027(4) Uani 0.051(2) 1 d D U P A 2
O2' O 0.824(3) 0.3015(9) 0.728(3) 0.026(4) Uani 0.051(2) 1 d D U P A 2
C2' C 0.832(4) 0.3406(12) 0.920(3) 0.033(5) Uani 0.051(2) 1 d D U P A 2
H2A' H 0.9193 0.3169 1.0152 0.039 Uiso 0.051(2) 1 calc R U P A 2
H2B' H 0.7193 0.3401 0.9794 0.039 Uiso 0.051(2) 1 calc R U P A 2
C3' C 0.883(3) 0.4218(11) 0.864(3) 0.027(5) Uani 0.051(2) 1 d D U P A 2
H3A' H 1.0078 0.4253 0.8463 0.032 Uiso 0.051(2) 1 calc R U P A 2
H3B' H 0.8527 0.4597 0.9663 0.032 Uiso 0.051(2) 1 calc R U P A 2
C4' C 0.7764(19) 0.4341(8) 0.666(3) 0.024(4) Uani 0.051(2) 1 d D U P A 2
H4' H 0.8369 0.4665 0.5701 0.029 Uiso 0.051(2) 1 calc R U P A 2
C5' C 0.599(2) 0.4619(9) 0.696(5) 0.0195(3) Uani 0.051(2) 1 d D U P A 2
N1' N 0.4814(19) 0.4098(11) 0.650(5) 0.023(5) Uani 0.051(2) 1 d D U P A 2
O3' O 0.323(2) 0.4112(18) 0.643(8) 0.0285(3) Uani 0.051(2) 1 d D U P A 2
C6' C 0.551(2) 0.5395(9) 0.759(4) 0.0220(3) Uani 0.051(2) 1 d D U P A 2
O4' O 0.406(3) 0.5588(15) 0.790(5) 0.0281(3) Uani 0.051(2) 1 d D U P A 2
O5' O 0.694(3) 0.5827(12) 0.777(5) 0.028(5) Uani 0.051(2) 1 d D U P A 2
C7' C 0.667(5) 0.6648(13) 0.813(12) 0.0254(5) Uani 0.051(2) 1 d D U P A 2
H7C H 0.5752 0.6719 0.9059 0.030 Uiso 0.051(2) 1 calc R U P A 2
H7D H 0.6328 0.6914 0.6865 0.030 Uiso 0.051(2) 1 calc R U P A 2
C8' C 0.833(7) 0.697(3) 0.902(12) 0.0305(6) Uani 0.051(2) 1 d D U P A 2
H8D H 0.8438 0.6856 1.0454 0.046 Uiso 0.051(2) 1 calc R U P A 2
H8E H 0.8346 0.7528 0.8820 0.046 Uiso 0.051(2) 1 calc R U P A 2
H8F H 0.9288 0.6734 0.8376 0.046 Uiso 0.051(2) 1 calc R U P A 2

loop_
_atom_site_aniso_label
_atom_site_aniso_U_11
_atom_site_aniso_U_22
_atom_site_aniso_U_33
_atom_site_aniso_U_23
_atom_site_aniso_U_13
_atom_site_aniso_U_12
C1 0.0254(8) 0.0188(7) 0.0263(8) 0.0005(6) 0.0004(6) 0.0022(6)
O1 0.0263(6) 0.0170(5) 0.0376(7) -0.0024(5) 0.0026(5) -0.0021(4)
O2 0.0258(7) 0.0231(6) 0.0370(8) -0.0067(5) 0.0048(6) 0.0056(5)
C2 0.0221(8) 0.0369(9) 0.0299(9) 0.0022(7) 0.0048(6) 0.0076(7)
C3 0.0218(8) 0.0215(8) 0.0431(10) 0.0029(7) 0.0079(7) 0.0029(6)
C4 0.0220(8) 0.0172(7) 0.0253(8) -0.0004(6) 0.0014(6) 0.0004(5)
C5 0.0196(7) 0.0188(7) 0.0204(8) 0.0005(6) 0.0031(6) -0.0007(5)
N1 0.0207(6) 0.0211(7) 0.0241(9) 0.0002(6) 0.0046(5) -0.0002(5)
O3 0.0182(6) 0.0332(9) 0.0339(7) -0.0040(7) -0.0002(6) -0.0030(5)
C6 0.0206(7) 0.0225(7) 0.0235(8) 0.0015(6) 0.0053(6) 0.0017(5)
O4 0.0227(6) 0.0276(6) 0.0339(8) 0.0053(6) 0.0022(6) 0.0051(4)
O5 0.0249(6) 0.0152(5) 0.0278(9) -0.0011(5) 0.0028(5) 0.0019(4)
C7 0.0307(10) 0.0147(7) 0.0313(13) 0.0014(7) 0.0070(9) 0.0041(6)
C8 0.0394(13) 0.0184(8) 0.0337(13) -0.0022(7) 0.0034(10) -0.0015(9)
C1' 0.021(6) 0.016(6) 0.037(8) 0.001(5) 0.012(5) -0.004(4)
O1' 0.022(6) 0.018(5) 0.040(10) 0.000(5) 0.008(5) -0.005(4)
O2' 0.019(8) 0.023(6) 0.039(8) 0.007(6) 0.017(6) 0.002(5)
C2' 0.034(11) 0.025(8) 0.041(8) 0.006(6) 0.013(7) 0.001(7)
C3' 0.022(8) 0.019(7) 0.041(8) 0.003(6) 0.007(6) 0.000(6)
C4' 0.020(5) 0.016(6) 0.038(8) 0.001(5) 0.008(4) -0.002(4)
C5' 0.0196(7) 0.0188(7) 0.0204(8) 0.0005(6) 0.0031(6) -0.0007(5)
N1' 0.020(4) 0.019(6) 0.032(13) -0.002(6) 0.004(4) -0.003(3)
O3' 0.0182(6) 0.0332(9) 0.0339(7) -0.0040(7) -0.0002(6) -0.0030(5)
C6' 0.0206(7) 0.0225(7) 0.0235(8) 0.0015(6) 0.0053(6) 0.0017(5)
O4' 0.0227(6) 0.0276(6) 0.0339(8) 0.0053(6) 0.0022(6) 0.0051(4)
O5' 0.028(6) 0.018(5) 0.038(14) 0.001(6) 0.000(6) 0.003(4)
C7' 0.0307(10) 0.0147(7) 0.0313(13) 0.0014(7) 0.0070(9) 0.0041(6)
C8' 0.0394(13) 0.0184(8) 0.0337(13) -0.0022(7) 0.0034(10) -0.0015(9)

loop_
_atom_type_symbol
_atom_type_description
_atom_type_scat_dispersion_real
_atom_type_scat_dispersion_imag
_atom_type_scat_source
C C 0.0033 0.0016 'International Tables Vol C Tables 4.2.6.8 and 6.1.1.4'
H H 0.0000 0.0000 'International Tables Vol C Tables 4.2.6.8 and 6.1.1.4'
N N 0.0061 0.0033 'International Tables Vol C Tables 4.2.6.8 and 6.1.1.4'
O O 0.0106 0.0060 'International Tables Vol C Tables 4.2.6.8 and 6.1.1.4'

loop_
_geom_angle_atom_site_label_1
_geom_angle_atom_site_label_2
_geom_angle_atom_site_label_3
_geom_angle
O2 C1 O1 110.63(14)
O2 C1 C4 108.07(13)
O1 C1 C4 106.29(12)
O2 C1 H1 110.6
O1 C1 H1 110.6
C4 C1 H1 110.6
N1 O1 C1 107.70(11)
C1 O2 C2 108.63(13)
O2 C2 C3 104.49(14)
O2 C2 H2A 110.9
C3 C2 H2A 110.9
O2 C2 H2B 110.9
C3 C2 H2B 110.9
H2A C2 H2B 108.9
C2 C3 C4 102.70(14)
C2 C3 H3A 111.2
C4 C3 H3A 111.2
C2 C3 H3B 111.2
C4 C3 H3B 111.2
H3A C3 H3B 109.1
C5 C4 C3 114.03(14)
C5 C4 C1 102.21(13)
C3 C4 C1 103.39(13)
C5 C4 H4 112.2
C3 C4 H4 112.2
C1 C4 H4 112.2
N1 C5 C6 119.57(15)
N1 C5 C4 112.17(14)
C6 C5 C4 128.25(14)
O3 N1 C5 133.61(16)
O3 N1 O1 114.88(13)
C5 N1 O1 111.51(14)
O4 C6 O5 124.67(15)
O4 C6 C5 125.91(16)
O5 C6 C5 109.41(14)
C6 O5 C7 115.19(15)
O5 C7 C8 107.20(16)
O5 C7 H7A 110.3
C8 C7 H7A 110.3
O5 C7 H7B 110.3
C8 C7 H7B 110.3
H7A C7 H7B 108.5
C7 C8 H8A 109.5
C7 C8 H8B 109.5
H8A C8 H8B 109.5
C7 C8 H8C 109.5
H8A C8 H8C 109.5
H8B C8 H8C 109.5
O2' C1' O1' 109.9(13)
O2' C1' C4' 106.9(9)
O1' C1' C4' 106.4(8)
O2' C1' H1' 111.1
O1' C1' H1' 111.1
C4' C1' H1' 111.1
N1' O1' C1' 107.8(9)
C1' O2' C2' 107.3(11)
O2' C2' C3' 102.1(10)
O2' C2' H2A' 111.3
C3' C2' H2A' 111.3
O2' C2' H2B' 111.3
C3' C2' H2B' 111.3
H2A' C2' H2B' 109.2
C2' C3' C4' 101.9(10)
C2' C3' H3A' 111.4
C4' C3' H3A' 111.4
C2' C3' H3B' 111.4
C4' C3' H3B' 111.4
H3A' C3' H3B' 109.2
C5' C4' C3' 112.6(13)
C5' C4' C1' 101.8(8)
C3' C4' C1' 103.2(8)
C5' C4' H4' 112.7
C3' C4' H4' 112.7
C1' C4' H4' 112.7
N1' C5' C6' 120.6(10)
N1' C5' C4' 112.9(9)
C6' C5' C4' 126.5(10)
O3' N1' C5' 132.9(14)
O3' N1' O1' 115.8(13)
C5' N1' O1' 111.1(9)
O4' C6' O5' 127.8(14)
O4' C6' C5' 124.3(14)
O5' C6' C5' 107.9(11)
C6' O5' C7' 115.4(15)
O5' C7' C8' 107.4(15)
O5' C7' H7C 110.2
C8' C7' H7C 110.2
O5' C7' H7D 110.2
C8' C7' H7D 110.2
H7C C7' H7D 108.5
C7' C8' H8D 109.5
C7' C8' H8E 109.5
H8D C8' H8E 109.5
C7' C8' H8F 109.5
H8D C8' H8F 109.5
H8E C8' H8F 109.5

loop_
_geom_bond_atom_site_label_1
_geom_bond_atom_site_label_2
_geom_bond_distance
C1 O2 1.386(2)
C1 O1 1.454(2)
C1 C4 1.549(2)
C1 H1 1.0000
O1 N1 1.4368(19)
O2 C2 1.447(2)
C2 C3 1.515(3)
C2 H2A 0.9900
C2 H2B 0.9900
C3 C4 1.536(2)
C3 H3A 0.9900
C3 H3B 0.9900
C4 C5 1.492(2)
C4 H4 1.0000
C5 N1 1.313(2)
C5 C6 1.470(2)
N1 O3 1.230(2)
C6 O4 1.216(2)
C6 O5 1.343(2)
O5 C7 1.4631(19)
C7 C8 1.497(3)
C7 H7A 0.9900
C7 H7B 0.9900
C8 H8A 0.9800
C8 H8B 0.9800
C8 H8C 0.9800
C1' O2' 1.389(10)
C1' O1' 1.455(10)
C1' C4' 1.552(9)
C1' H1' 1.0000
O1' N1' 1.439(9)
O2' C2' 1.456(10)
C2' C3' 1.519(10)
C2' H2A' 0.9900
C2' H2B' 0.9900
C3' C4' 1.536(10)
C3' H3A' 0.9900
C3' H3B' 0.9900
C4' C5' 1.489(9)
C4' H4' 1.0000
C5' N1' 1.312(9)
C5' C6' 1.471(9)
N1' O3' 1.231(9)
C6' O4' 1.214(9)
C6' O5' 1.345(9)
O5' C7' 1.463(10)
C7' C8' 1.496(10)
C7' H7C 0.9900
C7' H7D 0.9900
C8' H8D 0.9800
C8' H8E 0.9800
C8' H8F 0.9800

loop_
_geom_torsion_atom_site_label_1
_geom_torsion_atom_site_label_2
_geom_torsion_atom_site_label_3
_geom_torsion_atom_site_label_4
_geom_torsion
O2 C1 O1 N1 -113.48(14)
C4 C1 O1 N1 3.61(17)
O1 C1 O2 C2 96.03(15)
C4 C1 O2 C2 -19.96(18)
C1 O2 C2 C3 34.79(17)
O2 C2 C3 C4 -34.51(16)
C2 C3 C4 C5 -87.82(16)
C2 C3 C4 C1 22.31(16)
O2 C1 C4 C5 116.19(15)
O1 C1 C4 C5 -2.58(17)
O2 C1 C4 C3 -2.48(17)
O1 C1 C4 C3 -121.26(14)
C3 C4 C5 N1 111.47(17)
C1 C4 C5 N1 0.61(19)
C3 C4 C5 C6 -68.2(2)
C1 C4 C5 C6 -179.05(18)
C6 C5 N1 O3 0.3(3)
C4 C5 N1 O3 -179.4(2)
C6 C5 N1 O1 -178.62(15)
C4 C5 N1 O1 1.7(2)
C1 O1 N1 O3 177.46(17)
C1 O1 N1 C5 -3.41(19)
N1 C5 C6 O4 2.3(3)
C4 C5 C6 O4 -178.08(19)
N1 C5 C6 O5 -178.95(16)
C4 C5 C6 O5 0.7(3)
O4 C6 O5 C7 -3.6(3)
C5 C6 O5 C7 177.57(17)
C6 O5 C7 C8 178.89(19)
O2' C1' O1' N1' 116(2)
C4' C1' O1' N1' 1(2)
O1' C1' O2' C2' -87.9(19)
C4' C1' O2' C2' 27.2(19)
C1' O2' C2' C3' -43(2)
O2' C2' C3' C4' 40(2)
C2' C3' C4' C5' 85.3(19)
C2' C3' C4' C1' -23.7(19)
O2' C1' C4' C5' -118.0(17)
O1' C1' C4' C5' -0.5(18)
O2' C1' C4' C3' -1.0(17)
O1' C1' C4' C3' 116.5(16)
C3' C4' C5' N1' -110(3)
C1' C4' C5' N1' 0(3)
C3' C4' C5' C6' 73(3)
C1' C4' C5' C6' -177(2)
C6' C5' N1' O3' 2(7)
C4' C5' N1' O3' -175(5)
C6' C5' N1' O1' 178(2)
C4' C5' N1' O1' 0(4)
C1' O1' N1' O3' 176(4)
C1' O1' N1' C5' 0(3)
N1' C5' C6' O4' 7(4)
C4' C5' C6' O4' -176(3)
N1' C5' C6' O5' -174(3)
C4' C5' C6' O5' 3(3)
O4' C6' O5' C7' -9(5)
C5' C6' O5' C7' 172(4)
C6' O5' C7' C8' 159(4)
